data_4033467
loop_
_publ_author_name
'Hedberg, Christinne'
'Estrup, Morten'
'Eikeland, Espen Z.'
'Jensen, Henrik H.'

_publ_section_title
;
 Vinyl Grignard-Mediated Stereoselective Carbocyclization of Lactone
 Acetals.
;
_journal_issue 4
_journal_name_full 'The Journal of organic chemistry'
_journal_page_first 2154
_journal_page_last 2165
_journal_paper_doi 10.1021/acs.joc.7b03079
_journal_volume 83
_journal_year 2018
_chemical_absolute_configuration syn
_chemical_formula_moiety 'C32 H36 O5'
_chemical_formula_sum 'C32 H36 O5'
_chemical_formula_weight 500.61
_space_group_crystal_system monoclinic
_space_group_IT_number 4
_space_group_name_Hall 'P 2yb'
_space_group_name_H-M_alt 'P 1 21 1'
_symmetry_space_group_name_Hall 'P 2yb'
_symmetry_space_group_name_H-M 'P 1 21 1'
_atom_sites_solution_hydrogens mixed
_atom_sites_solution_primary direct
_audit_creation_date 2015-04-09
_audit_creation_method
;
Olex2 1.2
(compiled 2015.01.26 svn.r3150 for OlexSys, GUI svn.r4998)
;
_cell_angle_alpha 90
_cell_angle_beta 90.099(5)
_cell_angle_gamma 90
_cell_formula_units_Z 2
_cell_length_a 8.9952(5)
_cell_length_b 10.1174(6)
_cell_length_c 15.1830(8)
_cell_measurement_reflns_used 2150
_cell_measurement_temperature 100.00(16)
_cell_measurement_theta_max 28.1860
_cell_measurement_theta_min 2.6140
_cell_volume 1381.77(13)
_computing_cell_refinement
;
CrysAlisPro, Agilent Technologies,
Version 1.171.37.31 (release 14-01-2014 CrysAlis171 .NET)
(compiled Jan 14 2014,18:38:05)
;
_computing_data_collection
;
CrysAlisPro, Agilent Technologies,
Version 1.171.37.31 (release 14-01-2014 CrysAlis171 .NET)
(compiled Jan 14 2014,18:38:05)
;
_computing_data_reduction
;
CrysAlisPro, Agilent Technologies,
Version 1.171.37.31 (release 14-01-2014 CrysAlis171 .NET)
(compiled Jan 14 2014,18:38:05)
;
_computing_molecular_graphics 'Olex2 (Dolomanov et al., 2009)'
_computing_publication_material 'Olex2 (Dolomanov et al., 2009)'
_computing_structure_refinement 'ShelXL (Sheldrick, 2008)'
_computing_structure_solution 'ShelXT (Sheldrick, 2015)'
_diffrn_ambient_environment N~2~
_diffrn_ambient_temperature 100.00(16)
_diffrn_detector 'CCD plate'
_diffrn_detector_area_resol_mean 10.3590
_diffrn_detector_type Atlas
_diffrn_measured_fraction_theta_full 0.881
_diffrn_measured_fraction_theta_max 0.738
_diffrn_measurement_details
;
#__ type_ start__ end____ width___ exp.time_
  1 omega  -63.00    6.00   1.0000   45.0000
omega____ theta____ kappa____ phi______ frames
    -       10.8426  -38.0000  -90.0000 69

#__ type_ start__ end____ width___ exp.time_
  2 omega  -20.00   18.00   1.0000   45.0000
omega____ theta____ kappa____ phi______ frames
    -      -11.9364  -99.0000 -180.0000 38

#__ type_ start__ end____ width___ exp.time_
  3 omega   35.00   67.00   1.0000   45.0000
omega____ theta____ kappa____ phi______ frames
    -       10.8426  178.0000  150.0000 32
;
_diffrn_measurement_device 'four-circle diffractometer'
_diffrn_measurement_device_type 'SuperNova, Single source at offset, Atlas'
_diffrn_measurement_method '\w scans'
_diffrn_orient_matrix_UB_11 0.0482070000
_diffrn_orient_matrix_UB_12 -0.0536069000
_diffrn_orient_matrix_UB_13 -0.0094481000
_diffrn_orient_matrix_UB_21 -0.0555442000
_diffrn_orient_matrix_UB_22 -0.0286759000
_diffrn_orient_matrix_UB_23 -0.0271552000
_diffrn_orient_matrix_UB_31 0.0284197000
_diffrn_orient_matrix_UB_32 0.0348962000
_diffrn_orient_matrix_UB_33 -0.0368338000
_diffrn_radiation_monochromator mirror
_diffrn_radiation_probe x-ray
_diffrn_radiation_type MoK\a
_diffrn_radiation_wavelength 0.71073
_diffrn_reflns_av_R_equivalents 0.0257
_diffrn_reflns_av_unetI/netI 0.0510
_diffrn_reflns_Laue_measured_fraction_full 0.881
_diffrn_reflns_Laue_measured_fraction_max 0.738
_diffrn_reflns_limit_h_max 11
_diffrn_reflns_limit_h_min -9
_diffrn_reflns_limit_k_max 13
_diffrn_reflns_limit_k_min -13
_diffrn_reflns_limit_l_max 20
_diffrn_reflns_limit_l_min -18
_diffrn_reflns_number 5400
_diffrn_reflns_point_group_measured_fraction_full 0.647
_diffrn_reflns_point_group_measured_fraction_max 0.519
_diffrn_reflns_theta_full 25.242
_diffrn_reflns_theta_max 29.220
_diffrn_reflns_theta_min 2.419
_diffrn_source 'SuperNova (Mo) X-ray Source'
_diffrn_source_type 'Agilent Mova'
_exptl_absorpt_coefficient_mu 0.080
_exptl_absorpt_correction_T_max 0.993
_exptl_absorpt_correction_T_min 0.983
_exptl_absorpt_correction_type gaussian
_exptl_absorpt_process_details
;
CrysAlisPro, Agilent Technologies,
Version 1.171.37.31 (release 14-01-2014 CrysAlis171 .NET)
(compiled Jan 14 2014,18:38:05)
Numerical absorption correction based on gaussian integration over
            a multifaceted crystal model
Empirical absorption correction using spherical harmonics,
 implemented in SCALE3 ABSPACK scaling algorithm.
;
_exptl_crystal_colour 'clear light colourless'
_exptl_crystal_colour_lustre clear
_exptl_crystal_colour_modifier light
_exptl_crystal_colour_primary colourless
_exptl_crystal_density_diffrn 1.203
_exptl_crystal_description block
_exptl_crystal_F_000 536
_exptl_crystal_size_max 0.3146
_exptl_crystal_size_mid 0.112
_exptl_crystal_size_min 0.0768
_refine_diff_density_max 0.246
_refine_diff_density_min -0.205
_refine_diff_density_rms 0.043
_refine_ls_abs_structure_details
;
 Flack x determined using 819 quotients [(I+)-(I-)]/[(I+)+(I-)]
 (Parsons, Flack and Wagner, Acta Cryst. B69 (2013) 249-259).
;
_refine_ls_abs_structure_Flack 0.4(9)
_refine_ls_extinction_method none
_refine_ls_goodness_of_fit_ref 1.049
_refine_ls_hydrogen_treatment mixed
_refine_ls_matrix_type full
_refine_ls_number_parameters 352
_refine_ls_number_reflns 3897
_refine_ls_number_restraints 1
_refine_ls_restrained_S_all 1.049
_refine_ls_R_factor_all 0.0524
_refine_ls_R_factor_gt 0.0420
_refine_ls_shift/su_max 0.000
_refine_ls_shift/su_mean 0.000
_refine_ls_structure_factor_coef Fsqd
_refine_ls_weighting_details 'w=1/[\s^2^(Fo^2^)+(0.0343P)^2^+0.1567P] where P=(Fo^2^+2Fc^2^)/3'
_refine_ls_weighting_scheme calc
_refine_ls_wR_factor_gt 0.0837
_refine_ls_wR_factor_ref 0.0897
_reflns_Friedel_coverage 0.335
_reflns_Friedel_fraction_full 0.382
_reflns_Friedel_fraction_max 0.276
_reflns_number_gt 3387
_reflns_number_total 3897
_reflns_threshold_expression 'I > 2\s(I)'
_cod_data_source_file jo7b03079_si_003.cif
_cod_data_source_block exp_2488
_cod_depositor_comments 'Adding full bibliography for 4033466--4033471.cif.'
_cod_original_cell_volume 1381.77(14)
_cod_database_code 4033467
_shelxl_version_number 2014-1
_chemical_oxdiff_formula 'C32 H36 O5'
_shelx_space_group_comment
;
The symmetry employed for this shelxl refinement is uniquely defined
by the following loop, which should always be used as a source of
symmetry information in preference to the above space-group names.
They are only intended as comments.
;
_reflns_odcompleteness_completeness 86.64
_reflns_odcompleteness_iscentric 1
_reflns_odcompleteness_theta 26.32
_olex2_refinement_description
;
1. Fixed Uiso
 At 1.2 times of:
  All C(H) groups, All C(H,H) groups
 At 1.5 times of:
  All O(H) groups
2.a Ternary CH refined with riding coordinates:
 C00B(H00D), C00D(H00E), C00F(H00G), C00G(H00H), C00K(H00M)
2.b Secondary CH2 refined with riding coordinates:
 C009(H00A,H00B), C00M(H00O,H00P), C00Q(H00S,H00T), C00X(H00,H)
2.c Aromatic/amide H refined with riding coordinates:
 C007(H007), C00A(H00C), C00E(H00F), C00I(H00K), C00J(H00L), C00L(H00N),
 C00O(H00Q), C00P(H00R), C00R(H00U), C00S(H00V), C00T(H00W), C00U(H00X),
 C00V(H00Y), C00W(H00Z), C00Y(H0AA), C00Z(H1AA), C011(H011)
2.d Idealised tetrahedral OH refined as rotating group:
 O003(H003), O004(H004)
;
_olex2_date_sample_data_collection 2015-04-09
_olex2_submission_original_sample_id 2015_04_09
_olex2_submission_special_instructions 'No special instructions were received'

loop_
_space_group_symop_operation_xyz
'x, y, z'
'-x, y+1/2, -z'

loop_
_atom_site_label
_atom_site_type_symbol
_atom_site_fract_x
_atom_site_fract_y
_atom_site_fract_z
_atom_site_U_iso_or_equiv
_atom_site_adp_type
_atom_site_occupancy
_atom_site_site_symmetry_order
_atom_site_calc_flag
_atom_site_refinement_flags_posn
O001 O 0.4352(2) 0.68205(19) 0.18488(13) 0.0195(5) Uani 1 1 d .
O002 O 0.5217(2) 0.2879(2) 0.27038(12) 0.0187(5) Uani 1 1 d .
O003 O 0.5703(2) 0.5581(2) 0.03920(12) 0.0186(5) Uani 1 1 d .
H003 H 0.5451 0.6355 0.0334 0.028 Uiso 1 1 calc GR
O004 O 0.4927(2) 0.3030(2) 0.03268(12) 0.0216(5) Uani 1 1 d .
H004 H 0.4985 0.3790 0.0141 0.032 Uiso 1 1 calc GR
O005 O 0.2786(2) 0.4665(2) 0.25832(12) 0.0186(5) Uani 1 1 d .
C006 C 0.5431(3) 0.1410(3) 0.39156(19) 0.0181(7) Uani 1 1 d .
C007 C 0.1690(3) 1.0197(3) 0.1793(2) 0.0263(8) Uani 1 1 d .
H007 H 0.1373 1.0641 0.1290 0.032 Uiso 1 1 calc R
C008 C 0.6301(3) 0.5383(3) 0.12645(18) 0.0172(7) Uani 1 1 d .
C009 C 0.4387(3) 0.2273(3) 0.33974(19) 0.0200(7) Uani 1 1 d .
H00A H 0.3585 0.1746 0.3154 0.024 Uiso 1 1 calc R
H00B H 0.3960 0.2944 0.3776 0.024 Uiso 1 1 calc R
C00A C 0.0867(3) 1.0269(3) 0.2555(2) 0.0263(8) Uani 1 1 d .
H00C H -0.0013 1.0751 0.2564 0.032 Uiso 1 1 calc R
C00B C 0.5617(3) 0.2953(3) 0.11808(18) 0.0185(7) Uani 1 1 d .
H00D H 0.6037 0.2064 0.1246 0.022 Uiso 1 1 calc R
C00C C 0.0321(3) 0.5089(3) 0.3088(2) 0.0235(7) Uani 1 1 d .
C00D C 0.4451(3) 0.3140(3) 0.18981(18) 0.0176(7) Uani 1 1 d .
H00E H 0.3646 0.2499 0.1818 0.021 Uiso 1 1 calc R
C00E C 0.6377(3) 0.0540(3) 0.3483(2) 0.0200(7) Uani 1 1 d .
H00F H 0.6367 0.0500 0.2871 0.024 Uiso 1 1 calc R
C00F C 0.3827(3) 0.4534(3) 0.18752(17) 0.0163(7) Uani 1 1 d .
H00G H 0.3304 0.4667 0.1316 0.020 Uiso 1 1 calc R
C00G C 0.5057(3) 0.5561(3) 0.19548(18) 0.0163(6) Uani 1 1 d .
H00H H 0.5493 0.5510 0.2546 0.020 Uiso 1 1 calc R
C00H C 0.8095(4) 0.7258(4) 0.0936(2) 0.0272(8) Uani 1 1 d .
C00I C 0.2640(3) 0.8864(3) 0.3286(2) 0.0231(7) Uani 1 1 d .
H00K H 0.2954 0.8421 0.3789 0.028 Uiso 1 1 calc R
C00J C 0.7535(3) 0.6350(3) 0.1465(2) 0.0214(7) Uani 1 1 d .
H00L H 0.7947 0.6301 0.2026 0.026 Uiso 1 1 calc R
C00K C 0.6882(3) 0.3950(3) 0.12898(19) 0.0173(7) Uani 1 1 d .
H00M H 0.7302 0.3809 0.1878 0.021 Uiso 1 1 calc R
C00L C 0.8784(4) 0.2339(3) 0.0722(2) 0.0280(8) Uani 1 1 d .
H00N H 0.9349 0.2168 0.1223 0.034 Uiso 1 1 calc R
C00M C 0.4774(3) 0.7853(3) 0.2446(2) 0.0245(7) Uani 1 1 d .
H00O H 0.5632 0.8326 0.2223 0.029 Uiso 1 1 calc R
H00P H 0.5021 0.7488 0.3018 0.029 Uiso 1 1 calc R
C00N C 0.3460(3) 0.8764(3) 0.2517(2) 0.0211(7) Uani 1 1 d .
C00O C 0.5472(3) 0.1459(3) 0.4831(2) 0.0213(7) Uani 1 1 d .
H00Q H 0.4849 0.2038 0.5131 0.026 Uiso 1 1 calc R
C00P C 0.7333(3) -0.0267(3) 0.3951(2) 0.0238(7) Uani 1 1 d .
H00R H 0.7954 -0.0848 0.3651 0.029 Uiso 1 1 calc R
C00Q C 0.8138(3) 0.3698(3) 0.0628(2) 0.0225(7) Uani 1 1 d .
H00S H 0.7756 0.3808 0.0035 0.027 Uiso 1 1 calc R
H00T H 0.8917 0.4348 0.0718 0.027 Uiso 1 1 calc R
C00R C -0.0132(4) 0.3824(3) 0.3272(2) 0.0318(9) Uani 1 1 d .
H00U H 0.0329 0.3120 0.2988 0.038 Uiso 1 1 calc R
C00S C 0.2994(4) 0.9463(3) 0.1775(2) 0.0252(7) Uani 1 1 d .
H00V H 0.3560 0.9437 0.1264 0.030 Uiso 1 1 calc R
C00T C 0.7375(3) -0.0218(3) 0.4863(2) 0.0273(8) Uani 1 1 d .
H00W H 0.8022 -0.0761 0.5177 0.033 Uiso 1 1 calc R
C00U C -0.1930(4) 0.4587(4) 0.4278(2) 0.0372(9) Uani 1 1 d .
H00X H -0.2712 0.4409 0.4660 0.045 Uiso 1 1 calc R
C00V C -0.1492(4) 0.5869(4) 0.4145(2) 0.0372(9) Uani 1 1 d .
H00Y H -0.1948 0.6555 0.4449 0.045 Uiso 1 1 calc R
C00W C -0.0346(4) 0.6132(3) 0.3544(2) 0.0339(9) Uani 1 1 d .
H00Z H -0.0032 0.6996 0.3450 0.041 Uiso 1 1 calc R
C00X C 0.1457(3) 0.5380(4) 0.2387(2) 0.0304(8) Uani 1 1 d .
H00 H 0.1078 0.5118 0.1815 0.037 Uiso 1 1 calc R
H H 0.1665 0.6321 0.2371 0.037 Uiso 1 1 calc R
C00Y C 0.6443(4) 0.0645(4) 0.5303(2) 0.0289(8) Uani 1 1 d .
H0AA H 0.6464 0.0684 0.5914 0.035 Uiso 1 1 calc R
C00Z C 0.1350(3) 0.9621(3) 0.3311(2) 0.0264(7) Uani 1 1 d .
H1AA H 0.0813 0.9694 0.3832 0.032 Uiso 1 1 calc R
C010 C 0.8617(4) 0.1377(4) 0.0161(3) 0.0399(10) Uani 1 1 d .
C011 C -0.1239(4) 0.3570(4) 0.3859(3) 0.0396(10) Uani 1 1 d .
H011 H -0.1522 0.2703 0.3973 0.048 Uiso 1 1 calc R
H00I H 0.888(4) 0.791(4) 0.116(2) 0.039(10) Uiso 1 1 d .
H01A H 0.897(4) 0.048(5) 0.024(3) 0.058(12) Uiso 1 1 d .
H00J H 0.773(4) 0.738(4) 0.034(2) 0.035(10) Uiso 1 1 d .
H01B H 0.804(4) 0.151(4) -0.038(2) 0.045(11) Uiso 1 1 d .

loop_
_atom_site_aniso_label
_atom_site_aniso_U_11
_atom_site_aniso_U_22
_atom_site_aniso_U_33
_atom_site_aniso_U_23
_atom_site_aniso_U_13
_atom_site_aniso_U_12
O001 0.0228(12) 0.0147(11) 0.0211(11) -0.0035(9) -0.0047(9) 0.0038(9)
O002 0.0213(11) 0.0202(11) 0.0145(10) 0.0045(9) -0.0023(8) -0.0016(9)
O003 0.0261(12) 0.0134(10) 0.0164(10) 0.0005(9) -0.0036(9) 0.0031(9)
O004 0.0303(12) 0.0161(11) 0.0185(11) -0.0018(9) -0.0030(9) -0.0012(10)
O005 0.0155(11) 0.0227(11) 0.0177(10) -0.0007(9) 0.0008(9) 0.0052(9)
C006 0.0174(16) 0.0168(16) 0.0202(16) 0.0021(13) 0.0004(13) -0.0049(12)
C007 0.0332(19) 0.0218(18) 0.0241(18) -0.0018(14) -0.0037(15) 0.0049(14)
C008 0.0175(16) 0.0199(17) 0.0141(15) -0.0002(12) -0.0024(13) 0.0014(12)
C009 0.0193(16) 0.0200(15) 0.0208(16) 0.0032(14) 0.0022(13) 0.0006(13)
C00A 0.0198(17) 0.0191(17) 0.040(2) -0.0050(15) -0.0041(16) 0.0044(13)
C00B 0.0261(18) 0.0135(15) 0.0159(15) 0.0002(13) -0.0026(13) 0.0037(13)
C00C 0.0138(16) 0.039(2) 0.0173(16) 0.0014(15) -0.0002(13) 0.0016(14)
C00D 0.0199(17) 0.0160(15) 0.0170(16) 0.0020(13) -0.0057(13) -0.0013(12)
C00E 0.0223(16) 0.0202(16) 0.0176(15) -0.0010(13) -0.0021(13) -0.0011(13)
C00F 0.0188(17) 0.0177(16) 0.0125(14) 0.0016(13) -0.0018(13) 0.0024(12)
C00G 0.0221(16) 0.0141(14) 0.0128(14) 0.0001(12) -0.0037(13) 0.0022(12)
C00H 0.0216(18) 0.0237(18) 0.036(2) -0.0017(17) -0.0023(16) -0.0040(14)
C00I 0.0279(18) 0.0179(16) 0.0234(17) 0.0023(14) -0.0006(15) -0.0007(14)
C00J 0.0185(17) 0.0187(16) 0.0270(18) -0.0029(14) -0.0035(14) 0.0029(12)
C00K 0.0194(16) 0.0185(16) 0.0139(14) -0.0015(12) -0.0008(13) 0.0029(12)
C00L 0.0260(19) 0.034(2) 0.0245(17) 0.0031(16) 0.0024(14) 0.0115(15)
C00M 0.0246(18) 0.0166(16) 0.0322(18) -0.0103(15) -0.0042(14) 0.0047(13)
C00N 0.0243(17) 0.0136(16) 0.0256(17) -0.0068(14) -0.0040(14) 0.0009(13)
C00O 0.0219(18) 0.0219(17) 0.0201(17) 0.0025(14) 0.0007(14) -0.0004(13)
C00P 0.0230(17) 0.0184(16) 0.0302(18) 0.0015(15) 0.0001(14) 0.0016(14)
C00Q 0.0179(16) 0.0271(18) 0.0225(17) 0.0013(15) 0.0011(14) 0.0031(14)
C00R 0.036(2) 0.0276(19) 0.031(2) -0.0080(17) -0.0021(17) -0.0016(16)
C00S 0.0253(18) 0.0259(18) 0.0243(17) -0.0058(15) 0.0007(14) 0.0000(14)
C00T 0.0290(19) 0.0228(18) 0.0301(18) 0.0098(15) -0.0082(15) 0.0021(15)
C00U 0.025(2) 0.052(3) 0.035(2) 0.010(2) 0.0051(16) -0.0044(18)
C00V 0.036(2) 0.039(2) 0.036(2) -0.0072(18) 0.0090(19) 0.0134(18)
C00W 0.038(2) 0.0221(18) 0.041(2) 0.0063(17) -0.0093(18) -0.0040(16)
C00X 0.0247(18) 0.035(2) 0.0314(19) 0.0053(16) -0.0027(16) 0.0099(16)
C00Y 0.038(2) 0.0315(19) 0.0171(16) 0.0075(15) -0.0041(15) -0.0066(16)
C00Z 0.0272(19) 0.0226(18) 0.0294(18) -0.0042(15) 0.0062(15) 0.0009(14)
C010 0.037(2) 0.035(2) 0.048(3) -0.012(2) 0.007(2) 0.0071(19)
C011 0.038(2) 0.035(2) 0.046(2) -0.0001(19) -0.004(2) -0.0112(18)

loop_
_atom_type_symbol
_atom_type_description
_atom_type_scat_dispersion_real
_atom_type_scat_dispersion_imag
_atom_type_scat_source
C C 0.0033 0.0016 'International Tables Vol C Tables 4.2.6.8 and 6.1.1.4'
H H 0.0000 0.0000 'International Tables Vol C Tables 4.2.6.8 and 6.1.1.4'
O O 0.0106 0.0060 'International Tables Vol C Tables 4.2.6.8 and 6.1.1.4'

loop_
_exptl_crystal_face_index_h
_exptl_crystal_face_index_k
_exptl_crystal_face_index_l
_exptl_crystal_face_perp_dist
_exptl_oxdiff_crystal_face_indexfrac_h
_exptl_oxdiff_crystal_face_indexfrac_k
_exptl_oxdiff_crystal_face_indexfrac_l
_exptl_oxdiff_crystal_face_x
_exptl_oxdiff_crystal_face_y
_exptl_oxdiff_crystal_face_z
1 0 0 0.0560 1.0000 -0.0002 -0.0002 0.0482 -0.0555 0.0284
0 0 1 0.0384 0.0000 0.0000 1.0002 -0.0095 -0.0272 -0.0368
0 0 -1 0.0384 -0.0000 -0.0000 -1.0002 0.0095 0.0272 0.0368
0 1 0 0.1573 0.0000 1.0000 0.0002 -0.0536 -0.0287 0.0349
-1 0 0 0.0560 -1.0000 0.0002 0.0002 -0.0482 0.0555 -0.0284
0 -1 0 0.1573 -0.0000 -1.0000 -0.0002 0.0536 0.0287 -0.0349

loop_
_geom_angle_atom_site_label_1
_geom_angle_atom_site_label_2
_geom_angle_atom_site_label_3
_geom_angle
C00G O001 C00M 117.4(2)
C00D O002 C009 117.3(2)
C008 O003 H003 109.5
C00B O004 H004 109.5
C00X O005 C00F 116.0(2)
C00E C006 C009 120.2(3)
C00E C006 C00O 118.6(3)
C00O C006 C009 121.2(3)
C00A C007 H007 120.0
C00A C007 C00S 120.0(3)
C00S C007 H007 120.0
O003 C008 C00G 109.8(2)
O003 C008 C00J 111.6(2)
O003 C008 C00K 106.2(2)
C00J C008 C00G 108.7(2)
C00J C008 C00K 110.8(2)
C00K C008 C00G 109.8(2)
O002 C009 C006 108.0(2)
O002 C009 H00A 110.1
O002 C009 H00B 110.1
C006 C009 H00A 110.1
C006 C009 H00B 110.1
H00A C009 H00B 108.4
C007 C00A H00C 120.0
C007 C00A C00Z 120.1(3)
C00Z C00A H00C 120.0
O004 C00B H00D 107.9
O004 C00B C00D 110.0(2)
O004 C00B C00K 112.4(2)
C00D C00B H00D 107.9
C00D C00B C00K 110.7(2)
C00K C00B H00D 107.9
C00R C00C C00W 118.4(3)
C00R C00C C00X 121.9(3)
C00W C00C C00X 119.7(3)
O002 C00D C00B 105.0(2)
O002 C00D H00E 109.8
O002 C00D C00F 111.7(2)
C00B C00D H00E 109.8
C00F C00D C00B 110.7(2)
C00F C00D H00E 109.8
C006 C00E H00F 119.6
C00P C00E C006 120.8(3)
C00P C00E H00F 119.6
O005 C00F C00D 108.1(2)
O005 C00F H00G 108.9
O005 C00F C00G 110.7(2)
C00D C00F H00G 108.9
C00D C00F C00G 111.3(2)
C00G C00F H00G 108.9
O001 C00G C008 110.4(2)
O001 C00G C00F 106.0(2)
O001 C00G H00H 109.0
C008 C00G H00H 109.0
C00F C00G C008 113.2(2)
C00F C00G H00H 109.0
C00J C00H H00I 121(2)
C00J C00H H00J 122(2)
H00I C00H H00J 117(3)
C00N C00I H00K 119.7
C00N C00I C00Z 120.6(3)
C00Z C00I H00K 119.7
C008 C00J H00L 116.3
C00H C00J C008 127.5(3)
C00H C00J H00L 116.3
C008 C00K H00M 106.8
C00B C00K C008 111.4(2)
C00B C00K H00M 106.8
C00B C00K C00Q 111.6(2)
C00Q C00K C008 112.9(2)
C00Q C00K H00M 106.8
C00Q C00L H00N 117.3
C010 C00L H00N 117.3
C010 C00L C00Q 125.4(3)
O001 C00M H00O 110.4
O001 C00M H00P 110.4
O001 C00M C00N 106.5(2)
H00O C00M H00P 108.6
C00N C00M H00O 110.4
C00N C00M H00P 110.4
C00I C00N C00M 121.7(3)
C00I C00N C00S 118.9(3)
C00S C00N C00M 119.3(3)
C006 C00O H00Q 119.8
C006 C00O C00Y 120.4(3)
C00Y C00O H00Q 119.8
C00E C00P H00R 119.7
C00E C00P C00T 120.6(3)
C00T C00P H00R 119.7
C00K C00Q H00S 109.2
C00K C00Q H00T 109.2
C00L C00Q C00K 112.0(3)
C00L C00Q H00S 109.2
C00L C00Q H00T 109.2
H00S C00Q H00T 107.9
C00C C00R H00U 119.1
C011 C00R C00C 121.8(3)
C011 C00R H00U 119.1
C007 C00S C00N 120.6(3)
C007 C00S H00V 119.7
C00N C00S H00V 119.7
C00P C00T H00W 120.4
C00Y C00T C00P 119.3(3)
C00Y C00T H00W 120.4
C00V C00U H00X 119.5
C011 C00U H00X 119.5
C011 C00U C00V 121.0(4)
C00U C00V H00Y 120.4
C00U C00V C00W 119.2(3)
C00W C00V H00Y 120.4
C00C C00W C00V 119.7(3)
C00C C00W H00Z 120.2
C00V C00W H00Z 120.2
O005 C00X C00C 108.8(3)
O005 C00X H00 109.9
O005 C00X H 109.9
C00C C00X H00 109.9
C00C C00X H 109.9
H00 C00X H 108.3
C00O C00Y H0AA 119.9
C00T C00Y C00O 120.3(3)
C00T C00Y H0AA 119.9
C00A C00Z H1AA 120.1
C00I C00Z C00A 119.7(3)
C00I C00Z H1AA 120.1
C00L C010 H01A 126(2)
C00L C010 H01B 120(2)
H01A C010 H01B 114(3)
C00R C011 H011 120.0
C00U C011 C00R 120.0(4)
C00U C011 H011 120.0

loop_
_geom_bond_atom_site_label_1
_geom_bond_atom_site_label_2
_geom_bond_distance
O001 C00G 1.433(3)
O001 C00M 1.434(4)
O002 C009 1.430(3)
O002 C00D 1.427(3)
O003 H003 0.8200
O003 C008 1.443(3)
O004 H004 0.8200
O004 C00B 1.439(3)
O005 C00F 1.433(3)
O005 C00X 1.428(3)
C006 C009 1.504(4)
C006 C00E 1.390(4)
C006 C00O 1.391(4)
C007 H007 0.9300
C007 C00A 1.376(5)
C007 C00S 1.389(4)
C008 C00G 1.545(4)
C008 C00J 1.510(4)
C008 C00K 1.542(4)
C009 H00A 0.9700
C009 H00B 0.9700
C00A H00C 0.9300
C00A C00Z 1.391(4)
C00B H00D 0.9800
C00B C00D 1.525(4)
C00B C00K 1.529(4)
C00C C00R 1.373(5)
C00C C00W 1.398(5)
C00C C00X 1.505(5)
C00D H00E 0.9800
C00D C00F 1.518(4)
C00E H00F 0.9300
C00E C00P 1.381(4)
C00F H00G 0.9800
C00F C00G 1.522(4)
C00G H00H 0.9800
C00H C00J 1.321(5)
C00H H00I 1.03(4)
C00H H00J 0.97(3)
C00I H00K 0.9300
C00I C00N 1.386(5)
C00I C00Z 1.390(4)
C00J H00L 0.9300
C00K H00M 0.9800
C00K C00Q 1.534(4)
C00L H00N 0.9300
C00L C00Q 1.500(4)
C00L C010 1.302(5)
C00M H00O 0.9700
C00M H00P 0.9700
C00M C00N 1.503(4)
C00N C00S 1.394(4)
C00O H00Q 0.9300
C00O C00Y 1.398(4)
C00P H00R 0.9300
C00P C00T 1.387(4)
C00Q H00S 0.9700
C00Q H00T 0.9700
C00R H00U 0.9300
C00R C011 1.361(5)
C00S H00V 0.9300
C00T H00W 0.9300
C00T C00Y 1.382(5)
C00U H00X 0.9300
C00U C00V 1.371(5)
C00U C011 1.360(5)
C00V H00Y 0.9300
C00V C00W 1.403(5)
C00W H00Z 0.9300
C00X H00 0.9700
C00X H 0.9700
C00Y H0AA 0.9300
C00Z H1AA 0.9300
C010 H01A 0.97(5)
C010 H01B 0.98(4)
C011 H011 0.9300
